data_4323510
loop_
_publ_author_name
'William Lesueur'
'Euro Solari'
'Carlo Floriani'
'Angiola Chiesi-Villa'
'Corrado Rizzoli'

_publ_contact_author
;
     Dr. Corrado Rizzoli
     Universit\'a di Parma
     Dipartimento di Chimica Generale ed Inorganica,
     Chimica Analitica, Chimica Fisica
     Viale delle Scienze 78
     I-43100 Parma
     Italy
;
_publ_contact_author_email rizzoli@at@ipruniv.cce.unipr.it
_publ_contact_author_fax '[039]521 905 556'
_publ_contact_author_phone '[039]521 905 449'
_publ_section_title
;
 A Bidentate Bisphosphine Functioning in Intramolecular Aliphatic
 Metalation and as an NMR Spectroscopic Probe for the Metal Coordination
 Environment
;
_journal_name_full 'Inorganic Chemistry'
_journal_page_first 3354
_journal_page_last 3362
_journal_paper_doi 10.1021/ic9700819
_journal_volume 36
_journal_year 1997
_chemical_formula_sum 'C51 H45 Cl P2 Pd'
_chemical_formula_weight 861.72
_space_group_IT_number 2
_symmetry_cell_setting triclinic
_symmetry_space_group_name_Hall '-P 1'
_symmetry_space_group_name_H-M 'P -1'
_atom_sites_solution_hydrogens difmap
_atom_sites_solution_primary direct
_atom_sites_solution_secondary difmap
_cell_angle_alpha 91.20(1)
_cell_angle_beta 110.27(1)
_cell_angle_gamma 105.26(1)
_cell_formula_units_Z 2.00
_cell_length_a 11.289(1)
_cell_length_b 18.769(2)
_cell_length_c 11.077(1)
_cell_measurement_reflns_used 295
_cell_measurement_temperature 25
_cell_measurement_theta_max 39.5
_cell_measurement_theta_min 29.2
_cell_volume 2107.7(4)
_computing_cell_refinement 'Belletti et al., 1993'
_computing_data_collection 'Belletti, Cantoni & Pasquinell'
_computing_data_reduction 'DIFAU (Belletti et al.)'
_computing_structure_refinement 'SHELXS-93 (Sheldrick, 1993)'
_computing_structure_solution 'SHELXS-76 (Sheldrick, 1976)'
_diffrn_ambient_temperature 295
_diffrn_measurement_device 'Siemens AED'
_diffrn_measurement_method theta/2theta
_diffrn_radiation_monochromator graphite
_diffrn_radiation_source fine-focus_sealed_tube
_diffrn_radiation_type CuK\a
_diffrn_radiation_wavelength 1.54178
_diffrn_reflns_av_R_equivalents 0.0000
_diffrn_reflns_av_sigmaI/netI 0.0281
_diffrn_reflns_limit_h_max 12
_diffrn_reflns_limit_h_min -13
_diffrn_reflns_limit_k_max 22
_diffrn_reflns_limit_k_min -22
_diffrn_reflns_limit_l_max 13
_diffrn_reflns_limit_l_min 0
_diffrn_reflns_number 8033
_diffrn_reflns_theta_max 69.95
_diffrn_reflns_theta_min 4.29
_diffrn_standards_decay_% 1.1
_diffrn_standards_interval_count 200
_diffrn_standards_number 3
_exptl_absorpt_coefficient_mu 5.2104
_exptl_absorpt_correction_T_max 1.000
_exptl_absorpt_correction_T_min 0.590
_exptl_absorpt_correction_type 'ABSORB: F. Ugozzoli 1987'
_exptl_crystal_colour red
_exptl_crystal_density_diffrn 1.3578
_exptl_crystal_density_meas ?
_exptl_crystal_density_method not_measured
_exptl_crystal_description prism
_exptl_crystal_F_000 888.0
_exptl_crystal_size_max 0.34
_exptl_crystal_size_mid 0.32
_exptl_crystal_size_min 0.22
_refine_diff_density_max .666
_refine_diff_density_min -.627
_refine_diff_density_rms .056
_refine_ls_extinction_method none
_refine_ls_goodness_of_fit_all 1.021
_refine_ls_goodness_of_fit_obs 1.021
_refine_ls_hydrogen_treatment fixed
_refine_ls_matrix_type full
_refine_ls_number_parameters 496
_refine_ls_number_reflns 6155
_refine_ls_number_restraints 0
_refine_ls_restrained_S_all 1.121
_refine_ls_restrained_S_obs 1.121
_refine_ls_R_factor_all 0.0399
_refine_ls_R_factor_obs 0.0387
_refine_ls_shift/esd_max 0.002
_refine_ls_shift/esd_mean 0.000
_refine_ls_structure_factor_coef Fsqd
_refine_ls_weighting_details 'w=1/[\s^2^(Fo^2^)+(0.0678P)^2^+0.3196P] where P=(Fo^2^+2Fc^2^)/3'
_refine_ls_weighting_scheme calc
_refine_ls_wR_factor_all 0.1124
_refine_ls_wR_factor_obs 0.1025
_reflns_number_observed 6155
_reflns_number_total 8004
_reflns_observed_criterion >2sigma(I)
_cod_data_source_file ic9700819_4.cif
_cod_data_source_block COMPLEX12
_cod_depositor_comments
;
The following automatic conversions were performed:

'_exptl_crystal_density_meas' value 'not_measured' was changed to '?'
- the value is perceived as not measured.

Automatic conversion script
Id: cif_fix_values 3008 2015-01-20 13:52:24Z robertas 

The following automatic conversions were performed:

'_refine_ls_weighting_scheme' value 'calc
w=1/[\s^2^(Fo^2^)+(0.0678P)^2^+0.3196P] where P=(Fo^2^+2Fc^2^)/3' was
changed to 'calc'. New tag '_refine_ls_weighting_details' was
created. The value of the new tag was set to
'w=1/[\s^2^(Fo^2^)+(0.0678P)^2^+0.3196P] where P=(Fo^2^+2Fc^2^)/3'.

Automatic conversion script
Id: cif_fix_values 3143 2015-03-26 13:38:13Z robertas 
;
_cod_original_formula_sum C51H45ClP2Pd
_cod_database_code 4323510

loop_
_symmetry_equiv_pos_as_xyz
'x, y, z'
'-x, -y, -z'

loop_
_atom_site_aniso_label
_atom_site_aniso_U_11
_atom_site_aniso_U_22
_atom_site_aniso_U_33
_atom_site_aniso_U_23
_atom_site_aniso_U_13
_atom_site_aniso_U_12
PD1 0.0538(2) 0.0582(2) 0.0509(1) 0.0088(1) 0.0181(1) 0.0156(1)
CL1 0.0801(7) 0.0703(6) 0.0632(5) -0.0066(4) 0.0300(5) 0.0186(5)
P1 0.0469(5) 0.0534(5) 0.0602(5) -0.0020(4) 0.0153(4) 0.0198(4)
P2 0.0450(4) 0.0435(4) 0.0495(4) 0.0045(3) 0.0185(3) 0.0127(3)
C1 0.0474(19) 0.0560(20) 0.0659(21) -0.0083(16) 0.0235(16) 0.0115(16)
C2 0.0511(22) 0.0789(28) 0.0780(26) -0.0090(21) 0.0234(19) 0.0178(20)
C3 0.0522(23) 0.0791(30) 0.0936(31) -0.0212(24) 0.0360(22) -0.0049(21)
C4 0.0706(27) 0.0610(24) 0.0893(29) -0.0112(21) 0.0459(24) -0.0039(21)
C5 0.0688(25) 0.0520(20) 0.0746(24) -0.0022(17) 0.0372(20) 0.0069(18)
C6 0.0512(19) 0.0514(19) 0.0586(19) -0.0039(15) 0.0263(16) 0.0113(15)
C7 0.0516(19) 0.0454(18) 0.0596(19) 0.0042(14) 0.0239(16) 0.0139(15)
C8 0.0480(18) 0.0535(19) 0.0527(17) 0.0063(14) 0.0206(14) 0.0186(15)
C9 0.0644(24) 0.0698(25) 0.0674(23) 0.0123(19) 0.0343(19) 0.0155(20)
C10 0.0763(28) 0.0874(30) 0.0615(22) 0.0134(21) 0.0398(21) 0.0235(24)
C11 0.0749(27) 0.0834(29) 0.0549(20) -0.0005(19) 0.0297(19) 0.0261(23)
C12 0.0620(23) 0.0608(22) 0.0542(19) 0.0025(16) 0.0211(17) 0.0200(18)
C13 0.0465(18) 0.0499(18) 0.0514(17) 0.0066(14) 0.0186(14) 0.0190(15)
C21 0.0476(20) 0.0661(23) 0.0716(23) -0.0123(18) 0.0112(17) 0.0259(18)
C22 0.0721(30) 0.1019(37) 0.0937(33) -0.0186(27) 0.0412(26) 0.0207(27)
C23 0.1018(43) 0.1476(58) 0.1021(40) -0.0251(39) 0.0534(35) 0.0390(41)
C24 0.1078(46) 0.1544(63) 0.0919(39) -0.0423(41) 0.0149(34) 0.0746(46)
C25 0.1014(41) 0.0939(38) 0.0934(36) -0.0277(30) 0.0042(31) 0.0565(33)
C26 0.0786(29) 0.0713(27) 0.0819(28) -0.0115(22) 0.0083(23) 0.0390(24)
C31 0.0621(25) 0.0730(26) 0.0775(26) -0.0057(21) 0.0031(20) 0.0326(21)
C32 0.0714(29) 0.0999(36) 0.0805(29) 0.0030(26) 0.0049(23) 0.0365(27)
C33 0.1035(45) 0.1696(65) 0.0787(34) -0.0069(38) -0.0172(31) 0.0646(46)
C34 0.1514(69) 0.2137(91) 0.1170(55) -0.0261(57) -0.0407(49) 0.1274(69)
C35 0.1291(58) 0.1863(77) 0.1604(70) -0.0489(59) -0.0318(51) 0.1218(60)
C36 0.1013(41) 0.1371(51) 0.1035(39) -0.0332(36) -0.0113(32) 0.0814(40)
C41 0.0425(17) 0.0475(18) 0.0589(18) 0.0039(14) 0.0216(14) 0.0096(14)
C42 0.0664(24) 0.0722(25) 0.0659(22) 0.0176(19) 0.0304(19) 0.0338(20)
C43 0.0663(26) 0.0795(28) 0.0878(29) 0.0267(23) 0.0329(22) 0.0380(23)
C44 0.0574(24) 0.0668(26) 0.1049(34) 0.0019(23) 0.0340(23) 0.0256(20)
C45 0.0668(26) 0.0925(32) 0.0819(28) -0.0019(24) 0.0341(23) 0.0347(25)
C46 0.0567(22) 0.0756(25) 0.0615(21) 0.0073(18) 0.0247(17) 0.0237(19)
C51 0.0581(22) 0.0507(19) 0.0556(19) 0.0039(15) 0.0198(16) 0.0094(16)
C52 0.0727(27) 0.0542(22) 0.0820(27) -0.0005(19) 0.0232(22) 0.0162(20)
C53 0.0988(38) 0.0536(24) 0.0871(30) -0.0035(21) 0.0248(27) 0.0151(24)
C54 0.0892(38) 0.0542(26) 0.1121(40) -0.0017(25) 0.0141(30) 0.0002(25)
C55 0.0611(30) 0.0755(34) 0.1621(59) -0.0061(35) 0.0125(33) -0.0056(26)
C56 0.0600(26) 0.0615(25) 0.1101(36) 0.0042(24) 0.0230(24) 0.0073(21)
C61 0.1173(42) 0.0601(25) 0.0732(27) 0.0282(22) 0.0312(28) 0.0084(26)
C62 0.1279(48) 0.0801(33) 0.0875(33) 0.0344(27) 0.0330(33) 0.0383(33)
C63 0.2031(89) 0.1319(61) 0.1307(59) 0.0544(50) 0.0286(57) 0.1051(64)
C64 0.318(17) 0.139(8) 0.187(10) 0.059(8) 0.065(10) 0.160(10)
C65 0.375(20) 0.081(5) 0.157(9) 0.024(5) 0.056(10) 0.098(9)
C66 0.2241(89) 0.0651(33) 0.0962(42) 0.0211(30) 0.0302(48) 0.0202(45)
C67 0.0736(29) 0.0876(32) 0.0685(25) 0.0184(23) 0.0252(22) -0.0075(25)
C1S 0.0913(38) 0.0872(35) 0.0844(32) 0.0032(26) 0.0024(28) 0.0456(30)
C2S 0.1206(52) 0.1505(60) 0.1217(49) 0.0667(46) 0.0715(44) 0.0765(49)
C3S 0.0663(33) 0.1065(44) 0.1287(52) 0.0282(39) 0.0217(33) 0.0069(30)
C4S 0.1095(48) 0.0819(37) 0.1122(44) 0.0111(32) 0.0222(38) 0.0392(35)
C5S 0.1011(47) 0.1208(52) 0.1185(49) 0.0225(41) 0.0399(39) 0.0517(42)
C6S 0.0781(35) 0.0993(41) 0.1235(47) 0.0324(36) 0.0441(34) 0.0337(30)
C7S 0.1821(83) 0.1678(76) 0.1168(55) -0.0094(51) 0.0175(54) 0.0922(66)

loop_
_atom_site_label
_atom_site_fract_x
_atom_site_fract_y
_atom_site_fract_z
_atom_site_U_iso_or_equiv
_atom_site_thermal_displace_type
_atom_site_type_symbol
_atom_site_calc_flag
_atom_site_calc_attached_atom
_atom_site_aniso_ratio
PD1 0.29014(3) 0.21850(2) -0.00482(2) 0.0547(1) aniso Pd . . 1.19
CL1 0.3636(1) 0.3208(1) 0.1818(1) 0.0710(4) aniso Cl . . 1.80
P1 0.4955(1) 0.25770(0) -0.0350(1) 0.0537(3) aniso P . . 1.77
P2 0.1412(1) 0.21720(0) -0.2041(1) 0.0457(3) aniso P . . 1.17
C1 0.5702(4) 0.3567(2) -0.0401(4) 0.0566(15) aniso C . . 1.91
C2 0.7062(4) 0.3891(2) 0.0264(4) 0.0699(19) aniso C . . 2.09
C3 0.7658(4) 0.4634(3) 0.0229(5) 0.0778(20) aniso C . . 3.09
C4 0.6923(5) 0.5061(2) -0.0468(5) 0.0740(19) aniso C . . 2.54
C5 0.5585(4) 0.4757(2) -0.1104(4) 0.0644(17) aniso C . . 1.83
C6 0.4954(4) 0.4011(2) -0.1086(3) 0.0529(15) aniso C . . 1.76
C7 0.3465(4) 0.3726(2) -0.1767(3) 0.0513(13) aniso C . . 1.37
C8 0.3022(3) 0.3207(2) -0.3017(3) 0.0500(14) aniso C . . 1.29
C9 0.3500(4) 0.3461(2) -0.3974(4) 0.0651(17) aniso C . . 1.52
C10 0.3108(4) 0.3031(3) -0.5147(4) 0.0710(20) aniso C . . 1.99
C11 0.2225(4) 0.2341(3) -0.5387(4) 0.0689(19) aniso C . . 1.96
C12 0.1718(4) 0.2070(2) -0.4461(4) 0.0587(16) aniso C . . 1.30
C13 0.2107(3) 0.2504(2) -0.3263(3) 0.0480(13) aniso C . . 1.31
C21 0.5003(4) 0.2094(2) -0.1780(4) 0.0631(16) aniso C . . 2.64
C22 0.5640(5) 0.2443(3) -0.2560(5) 0.0876(24) aniso C . . 2.69
C23 0.5622(6) 0.2030(4) -0.3627(6) 0.1127(33) aniso C . . 3.48
C24 0.4971(7) 0.1285(5) -0.3916(6) 0.1174(36) aniso C . . 4.73
C25 0.4354(6) 0.0938(3) -0.3155(6) 0.0998(28) aniso C . . 3.74
C26 0.4354(5) 0.1341(2) -0.2082(5) 0.0799(20) aniso C . . 2.68
C31 0.6254(4) 0.2350(2) 0.0974(4) 0.0746(17) aniso C . . 2.45
C32 0.6398(5) 0.2561(3) 0.2248(5) 0.0880(23) aniso C . . 2.19
C33 0.7368(7) 0.2410(4) 0.3279(6) 0.1265(37) aniso C . . 4.10
C34 0.8213(9) 0.2068(6) 0.3064(8) 0.1710(54) aniso C . . 6.65
C35 0.8129(8) 0.1875(5) 0.1824(9) 0.1675(47) aniso C . . 7.75
C36 0.7143(6) 0.2012(4) 0.0763(6) 0.1186(35) aniso C . . 4.65
C41 0.0409(3) 0.2802(2) -0.2047(3) 0.0495(13) aniso C . . 1.52
C42 -0.0209(4) 0.3072(2) -0.3182(4) 0.0635(17) aniso C . . 1.67
C43 -0.0960(4) 0.3552(3) -0.3183(5) 0.0728(21) aniso C . . 2.07
C44 -0.1091(4) 0.3760(2) -0.2048(5) 0.0737(19) aniso C . . 2.50
C45 -0.0482(4) 0.3502(3) -0.0928(5) 0.0763(22) aniso C . . 2.34
C46 0.0283(4) 0.3032(2) -0.0912(4) 0.0628(15) aniso C . . 1.52
C51 0.0203(4) 0.1276(2) -0.2777(3) 0.0564(14) aniso C . . 1.33
C52 0.0648(4) 0.0679(2) -0.2998(4) 0.0716(19) aniso C . . 1.70
C53 -0.0234(6) -0.0031(2) -0.3468(5) 0.0840(22) aniso C . . 2.16
C54 -0.1529(6) -0.0148(3) -0.3727(6) 0.0958(25) aniso C . . 2.91
C55 -0.1992(5) 0.0432(3) -0.3514(7) 0.1129(31) aniso C . . 3.99
C56 -0.1122(4) 0.1150(2) -0.3039(5) 0.0816(20) aniso C . . 2.21
C61 0.2129(6) 0.1077(3) 0.0846(5) 0.0877(22) aniso C . . 3.43
C62 0.3375(7) 0.1276(3) 0.1845(5) 0.0981(28) aniso C . . 2.45
C63 0.4178(9) 0.0819(5) 0.2018(8) 0.1520(55) aniso C . . 4.41
C64 0.3770(15) 0.0163(6) 0.1188(13) 0.2026(88) aniso C . . 6.68
C65 0.2528(16) -0.0048(4) 0.0247(11) 0.2090(91) aniso C . . 6.92
C66 0.1696(9) 0.0386(3) 0.0068(6) 0.1405(45) aniso C . . 4.40
C67 0.1369(5) 0.1600(3) 0.0551(4) 0.0829(21) aniso C . . 2.69
C1S 0.8313(6) 0.5474(3) 0.6106(5) 0.0919(26) aniso C . . 2.50
C2S 0.7022(8) 0.4972(4) 0.5886(7) 0.1150(38) aniso C . . 2.44
C3S 0.6390(6) 0.4502(4) 0.4668(8) 0.1078(32) aniso C . . 2.51
C4S 0.7033(7) 0.4567(3) 0.3834(6) 0.1039(34) aniso C . . 1.94
C5S 0.8201(7) 0.5036(4) 0.4088(7) 0.1094(36) aniso C . . 1.60
C6S 0.8812(6) 0.5472(4) 0.5172(7) 0.0963(32) aniso C . . 1.88
C7S 0.9019(9) 0.5975(5) 0.7356(8) 0.1577(50) aniso C . . 2.31
H2 0.75980(0) 0.36360(0) 0.07610(0) 0.1000(0) iso H . C2 1.00
H3 0.85830(0) 0.48690(0) 0.06660(0) 0.1000(0) iso H . C3 1.00
H4 0.73290(0) 0.55510(0) -0.04380(0) 0.1000(0) iso H . C4 1.00
H5 0.50480(0) 0.50930(0) -0.15740(0) 0.1000(0) iso H . C5 1.00
H71 0.30680(0) 0.34870(0) -0.12010(0) 0.1000(0) iso H . C7 1.00
H72 0.31790(0) 0.41680(0) -0.19350(0) 0.1000(0) iso H . C7 1.00
H9 0.41920(0) 0.40620(0) -0.37910(0) 0.1000(0) iso H . C9 1.00
H10 0.34450(0) 0.32360(0) -0.57410(0) 0.1000(0) iso H . C10 1.00
H11 0.19760(0) 0.20320(0) -0.61370(0) 0.1000(0) iso H . C11 1.00
H12 0.10440(0) 0.15770(0) -0.45980(0) 0.1000(0) iso H . C12 1.00
H22 0.61240(0) 0.29870(0) -0.23430(0) 0.1000(0) iso H . C22 1.00
H23 0.59520(0) 0.22780(0) -0.42740(0) 0.1000(0) iso H . C23 1.00
H24 0.49530(0) 0.10190(0) -0.47170(0) 0.1000(0) iso H . C24 1.00
H25 0.39080(0) 0.03940(0) -0.33380(0) 0.1000(0) iso H . C25 1.00
H26 0.38700(0) 0.10800(0) -0.14830(0) 0.1000(0) iso H . C26 1.00
H32 0.57640(0) 0.28250(0) 0.23830(0) 0.1000(0) iso H . C32 1.00
H33 0.75210(0) 0.26130(0) 0.41730(0) 0.1000(0) iso H . C33 1.00
H34 0.88830(0) 0.19680(0) 0.38160(0) 0.1000(0) iso H . C34 1.00
H35 0.88290(0) 0.17260(0) 0.16970(0) 0.1000(0) iso H . C35 1.00
H36 0.69790(0) 0.18380(0) -0.01440(0) 0.1000(0) iso H . C36 1.00
H42 -0.00850(0) 0.29450(0) -0.39760(0) 0.1000(0) iso H . C42 1.00
H43 -0.14370(0) 0.37410(0) -0.40400(0) 0.1000(0) iso H . C43 1.00
H44 -0.15980(0) 0.40960(0) -0.20700(0) 0.1000(0) iso H . C44 1.00
H45 -0.05380(0) 0.37200(0) -0.00680(0) 0.1000(0) iso H . C45 1.00
H46 0.07680(0) 0.28570(0) -0.01320(0) 0.1000(0) iso H . C46 1.00
H52 0.16610(0) 0.07470(0) -0.27750(0) 0.1000(0) iso H . C52 1.00
H53 0.00950(0) -0.04460(0) -0.37150(0) 0.1000(0) iso H . C53 1.00
H54 -0.21600(0) -0.06470(0) -0.40370(0) 0.1000(0) iso H . C54 1.00
H55 -0.30450(0) 0.03990(0) -0.36670(0) 0.1000(0) iso H . C55 1.00
H56 -0.14900(0) 0.15340(0) -0.28650(0) 0.1000(0) iso H . C56 1.00
H62 0.37280(0) 0.18160(0) 0.24710(0) 0.1000(0) iso H . C62 1.00
H63 0.52590(0) 0.09520(0) 0.26690(0) 0.1000(0) iso H . C63 1.00
H64 0.44130(0) -0.02000(0) 0.12770(0) 0.1000(0) iso H . C64 1.00
H65 0.21940(0) -0.05890(0) -0.03480(0) 0.1000(0) iso H . C65 1.00
H66 0.06840(0) 0.02000(0) -0.07010(0) 0.1000(0) iso H . C66 1.00
H671 0.05200(0) 0.14300(0) -0.01100(0) 0.1000(0) iso H . C67 1.00
H672 0.14380(0) 0.19740(0) 0.11910(0) 0.1000(0) iso H . C67 1.00
H2S 0.65710(0) 0.49480(0) 0.66070(0) 0.1000(0) iso H . C2S 1.00
H3S 0.54160(0) 0.41190(0) 0.45280(0) 0.1000(0) iso H . C3S 1.00
H4S 0.64660(0) 0.41740(0) 0.28920(0) 0.1000(0) iso H . C4S 1.00
H5S 0.86690(0) 0.50570(0) 0.33370(0) 0.1000(0) iso H . C5S 1.00
H6S 0.98240(0) 0.58860(0) 0.54160(0) 0.1000(0) iso H . C6S 1.00
H7S1 0.85280(0) 0.59400(0) 0.80130(0) 0.1000(0) iso H . C7S 1.00
H7S2 0.92380(0) 0.65690(0) 0.71210(0) 0.1000(0) iso H . C7S 1.00
H73S 0.99980(0) 0.58940(0) 0.78320(0) 0.1000(0) iso H . C7S 1.00

loop_
_atom_type_symbol
_atom_type_description
_atom_type_scat_dispersion_real
_atom_type_scat_dispersion_imag
_atom_type_scat_source
Pd Pd .1215 3.9337 'International Tables Vol C Tables 4.2.6.8 and 6.1.1.4'
Cl Cl .3639 .7018 'International Tables Vol C Tables 4.2.6.8 and 6.1.1.4'
P P .2955 .4335 'International Tables Vol C Tables 4.2.6.8 and 6.1.1.4'
C C .0181 .0091 'International Tables Vol C Tables 4.2.6.8 and 6.1.1.4'
H H .0000 .0000 'International Tables Vol C Tables 4.2.6.8 and 6.1.1.4'

loop_
_geom_angle_atom_site_label_1
_geom_angle_atom_site_label_2
_geom_angle_atom_site_label_3
_geom_angle
_geom_angle_publ_flag
C62 PD1 C67 59.5(2) yes
C61 PD1 C67 36.4(2) yes
C61 PD1 C62 30.9(2) yes
P2 PD1 C67 90.2(2) yes
P2 PD1 C62 139.4(1) yes
P2 PD1 C61 109.1(1) yes
P1 PD1 C67 161.9(1) yes
P1 PD1 C62 102.8(2) yes
P1 PD1 C61 126.0(2) yes
P1 PD1 P2 103.2(1) yes
CL1 PD1 C67 89.9(1) yes
CL1 PD1 C62 85.0(1) yes
CL1 PD1 C61 103.1(1) yes
CL1 PD1 P2 124.1(1) yes
CL1 PD1 P1 92.6(0) yes
PD1 P1 C31 110.7(1) yes
PD1 P1 C21 114.7(1) yes
PD1 P1 C1 120.2(2) yes
C21 P1 C31 102.2(2) yes
C1 P1 C31 102.3(2) yes
C1 P1 C21 104.6(2) yes
PD1 P2 C51 115.7(1) yes
PD1 P2 C41 112.5(1) yes
PD1 P2 C13 115.4(1) yes
C41 P2 C51 104.1(2) yes
C13 P2 C51 105.7(2) yes
C13 P2 C41 101.9(2) yes
P1 C1 C6 121.7(3) yes
P1 C1 C2 119.8(3) yes
C2 C1 C6 118.5(4) yes
C1 C2 C3 121.2(4) yes
C2 C3 C4 119.9(5) yes
C3 C4 C5 119.7(4) yes
C4 C5 C6 121.8(4) yes
C1 C6 C5 118.9(4) yes
C5 C6 C7 118.5(3) yes
C1 C6 C7 122.5(3) yes
C6 C7 C8 113.8(4) yes
C7 C8 C13 122.8(3) yes
C7 C8 C9 118.3(3) yes
C9 C8 C13 118.8(3) yes
C8 C9 C10 121.5(4) yes
C9 C10 C11 119.9(4) yes
C10 C11 C12 120.4(4) yes
C11 C12 C13 120.3(4) yes
C8 C13 C12 119.2(3) yes
P2 C13 C12 121.2(3) yes
P2 C13 C8 119.7(2) yes
P1 C21 C26 117.4(3) yes
P1 C21 C22 123.4(3) yes
C22 C21 C26 119.1(4) yes
C21 C22 C23 119.3(5) yes
C22 C23 C24 120.8(6) yes
C23 C24 C25 120.2(7) yes
C24 C25 C26 119.9(6) yes
C21 C26 C25 120.5(4) yes
P1 C31 C36 122.7(4) yes
P1 C31 C32 118.1(4) yes
C32 C31 C36 119.1(5) yes
C31 C32 C33 120.4(6) yes
C32 C33 C34 120.0(6) yes
C33 C34 C35 121.2(9) yes
C34 C35 C36 119.9(9) yes
C31 C36 C35 119.3(6) yes
P2 C41 C46 120.6(3) yes
P2 C41 C42 120.7(3) yes
C42 C41 C46 118.7(4) yes
C41 C42 C43 120.6(4) yes
C42 C43 C44 119.6(5) yes
C43 C44 C45 120.3(5) yes
C44 C45 C46 120.6(5) yes
C41 C46 C45 120.2(4) yes
P2 C51 C56 122.8(3) yes
P2 C51 C52 118.7(3) yes
C52 C51 C56 118.4(4) yes
C51 C52 C53 120.6(5) yes
C52 C53 C54 120.6(4) yes
C53 C54 C55 119.9(6) yes
C54 C55 C56 120.4(6) yes
C51 C56 C55 120.1(4) yes
PD1 C61 C67 60.6(3) yes
PD1 C61 C66 118.1(4) yes
PD1 C61 C62 87.3(4) yes
C66 C61 C67 120.9(5) yes
C62 C61 C67 120.1(5) yes
C62 C61 C66 118.8(6) yes
PD1 C62 C61 61.8(3) yes
C61 C62 C63 120.3(6) yes
PD1 C62 C63 126.4(5) yes
C62 C63 C64 120(1) yes
C63 C64 C65 120(1) yes
C64 C65 C66 121.6(9) yes
C61 C66 C65 119.4(7) yes
PD1 C67 C61 83.0(4) yes
C6S C1S C7S 123.1(7) yes
C2S C1S C7S 118.5(6) yes
C2S C1S C6S 118.4(6) yes
C1S C2S C3S 116.1(7) yes
C2S C3S C4S 118.0(7) yes
C3S C4S C5S 123.0(7) yes
C4S C5S C6S 121.3(8) yes
C1S C6S C5S 123.1(7) yes

loop_
_geom_bond_atom_site_label_1
_geom_bond_atom_site_label_2
_geom_bond_distance
_geom_bond_publ_flag
PD1 CL1 2.541(2) yes
PD1 P1 2.383(1) yes
PD1 P2 2.259(1) yes
PD1 C61 2.408(6) yes
PD1 C62 2.729(6) yes
PD1 C67 2.113(6) yes
P1 C1 1.838(4) yes
P1 C21 1.833(5) yes
P1 C31 1.830(4) yes
P2 C13 1.830(4) yes
P2 C41 1.839(4) yes
P2 C51 1.822(3) yes
C1 C2 1.406(5) yes
C1 C6 1.391(6) yes
C2 C3 1.388(6) yes
C3 C4 1.363(7) yes
C4 C5 1.377(6) yes
C5 C6 1.398(5) yes
C6 C7 1.520(5) yes
C7 C8 1.524(5) yes
C8 C9 1.387(6) yes
C8 C13 1.398(5) yes
C9 C10 1.380(6) yes
C10 C11 1.365(7) yes
C11 C12 1.383(7) yes
C12 C13 1.407(5) yes
C21 C22 1.378(8) yes
C21 C26 1.383(5) yes
C22 C23 1.39(1) yes
C23 C24 1.37(1) yes
C24 C25 1.35(1) yes
C25 C26 1.395(9) yes
C31 C32 1.400(7) yes
C31 C36 1.40(1) yes
C32 C33 1.376(8) yes
C33 C34 1.36(1) yes
C34 C35 1.38(1) yes
C35 C36 1.39(1) yes
C41 C42 1.389(5) yes
C41 C46 1.386(6) yes
C42 C43 1.390(8) yes
C43 C44 1.376(8) yes
C44 C45 1.362(7) yes
C45 C46 1.384(8) yes
C51 C52 1.392(6) yes
C51 C56 1.374(6) yes
C52 C53 1.397(5) yes
C53 C54 1.34(1) yes
C54 C55 1.37(1) yes
C55 C56 1.405(6) yes
C61 C62 1.404(8) yes
C61 C66 1.411(8) yes
C61 C67 1.438(9) yes
C62 C63 1.37(1) yes
C63 C64 1.39(1) yes
C64 C65 1.37(1) yes
C65 C66 1.37(1) yes
C1S C2S 1.45(1) yes
C1S C6S 1.34(1) yes
C1S C7S 1.491(9) yes
C2S C3S 1.43(1) yes
C3S C4S 1.35(1) yes
C4S C5S 1.31(0) yes
C5S C6S 1.29(1) yes
